data_7000467
loop_
_publ_author_name
'Yang, Feng-Zhao'
'Chen, Yi-Chun'
'Lin, Ya-Fan'
'Yu, Kuo-Hsuan'
'Liu, Yi-Hung'
'Wang, Yu'
'Liu, Shiuh-Tzung'
'Chen, Jwu-Ting'

_publ_section_title
;
 Nickel catalysts bearing bidentate \a-aminoaldimines for ethylene
 polymerization---independent and cooperative structure/reactivity
 relationship resulting from unsymmetric square planar coordination
;
_journal_issue 7
_journal_name_full 'Dalton Transactions'
_journal_page_first 1243
_journal_page_last 1250
_journal_paper_doi 10.1039/b814423k
_journal_year 2009
_chemical_formula_sum 'C18 H30 Br2 N2 Ni'
_chemical_formula_weight 492.97
_chemical_name_systematic
;
?
;
_space_group_IT_number 33
_symmetry_cell_setting orthorhombic
_symmetry_space_group_name_Hall 'P 2c -2n'
_symmetry_space_group_name_H-M 'P n a 21'
_atom_sites_solution_hydrogens geom
_atom_sites_solution_primary direct
_atom_sites_solution_secondary difmap
_audit_creation_method SHELXL-97
_cell_angle_alpha 90.00
_cell_angle_beta 90.00
_cell_angle_gamma 90.00
_cell_formula_units_Z 4
_cell_length_a 15.225(3)
_cell_length_b 10.217(2)
_cell_length_c 14.312(3)
_cell_measurement_reflns_used 24112
_cell_measurement_temperature 295(2)
_cell_measurement_theta_max 27.5
_cell_measurement_theta_min 1
_cell_volume 2226.3(8)
_computing_cell_refinement 'HKL Denzo & Scalepack (Otwinowski & Minor)'
_computing_data_collection 'COLLECT (Nonius BV)'
_computing_data_reduction 'HKL Denzo & Scalepack (Otwinowski & Minor)'
_computing_molecular_graphics SHELXTL
_computing_publication_material SHELXTL
_computing_structure_refinement 'SHELXL-97 (Sheldrick, 1997)'
_computing_structure_solution 'SHELXS-97 (Sheldrick, 1990)'
_diffrn_ambient_temperature 295(2)
_diffrn_measured_fraction_theta_full 0.998
_diffrn_measured_fraction_theta_max 0.998
_diffrn_measurement_device_type 'Nonius KappaCCD'
_diffrn_measurement_method CCD
_diffrn_radiation_monochromator graphite
_diffrn_radiation_source 'fine-focus sealed tube'
_diffrn_radiation_type MoK\a
_diffrn_radiation_wavelength 0.71073
_diffrn_reflns_av_R_equivalents 0.0479
_diffrn_reflns_av_sigmaI/netI 0.0501
_diffrn_reflns_limit_h_max 19
_diffrn_reflns_limit_h_min -16
_diffrn_reflns_limit_k_max 13
_diffrn_reflns_limit_k_min -12
_diffrn_reflns_limit_l_max 18
_diffrn_reflns_limit_l_min -18
_diffrn_reflns_number 12969
_diffrn_reflns_theta_full 27.47
_diffrn_reflns_theta_max 27.47
_diffrn_reflns_theta_min 2.40
_exptl_absorpt_coefficient_mu 4.462
_exptl_absorpt_correction_T_max 0.519
_exptl_absorpt_correction_T_min 0.403
_exptl_absorpt_correction_type multi-scan
_exptl_absorpt_process_details
;
multi-scan from symmetry-related measurements
Sortav (Blessing 1995)
;
_exptl_crystal_colour purple
_exptl_crystal_density_diffrn 1.471
_exptl_crystal_density_method 'not measured'
_exptl_crystal_description block
_exptl_crystal_F_000 1000
_exptl_crystal_size_max 0.25
_exptl_crystal_size_mid 0.20
_exptl_crystal_size_min 0.15
_refine_diff_density_max 0.698
_refine_diff_density_min -0.549
_refine_diff_density_rms 0.205
_refine_ls_abs_structure_details 'Flack H D (1983), Acta Cryst. A39, 876-881'
_refine_ls_abs_structure_Flack 0.010(16)
_refine_ls_extinction_coef 0.0098(11)
_refine_ls_extinction_expression Fc^*^=kFc[1+0.001xFc^2^\l^3^/sin(2\q)]^-1/4^
_refine_ls_extinction_method SHELXL
_refine_ls_goodness_of_fit_ref 1.023
_refine_ls_hydrogen_treatment constr
_refine_ls_matrix_type full
_refine_ls_number_parameters 209
_refine_ls_number_reflns 4515
_refine_ls_number_restraints 1
_refine_ls_restrained_S_all 1.023
_refine_ls_R_factor_all 0.1057
_refine_ls_R_factor_gt 0.0583
_refine_ls_shift/su_max 0.011
_refine_ls_shift/su_mean 0.002
_refine_ls_structure_factor_coef Fsqd
_refine_ls_weighting_details 'calc w=1/[\s^2^(Fo^2^)+(0.1000P)^2^+0.0000P] where P=(Fo^2^+2Fc^2^)/3'
_refine_ls_weighting_scheme calc
_refine_ls_wR_factor_gt 0.1458
_refine_ls_wR_factor_ref 0.1713
_reflns_number_gt 2734
_reflns_number_total 4515
_reflns_threshold_expression >2sigma(I)
_cod_data_source_file b814423k.txt
_cod_data_source_block ic10071
_cod_depositor_comments
;
The following automatic conversions were performed:
'_symmetry_cell_setting' value 'Orthorhombic' changed to 'orthorhombic'
according to '/home/saulius/struct/CIF-dictionaries/cif_core.dic'
dictionary named 'cif_core.dic' version 2.4.1 from 2010-06-29.

Automatic conversion script
Id: cif_fix_enum 1527 2010-12-29 10:47:43Z saulius 
;
_cod_original_sg_symbol_H-M Pna2(1)
_cod_database_code 7000467

loop_
_symmetry_equiv_pos_as_xyz
'x, y, z'
'-x, -y, z+1/2'
'x+1/2, -y+1/2, z'
'-x+1/2, y+1/2, z+1/2'

loop_
_atom_site_label
_atom_site_type_symbol
_atom_site_fract_x
_atom_site_fract_y
_atom_site_fract_z
_atom_site_U_iso_or_equiv
_atom_site_adp_type
_atom_site_occupancy
_atom_site_symmetry_multiplicity
_atom_site_calc_flag
_atom_site_refinement_flags
_atom_site_disorder_assembly
_atom_site_disorder_group
Br1 Br 1.09205(7) -0.42997(9) -0.29395(8) 0.1095(4) Uani 1 1 d . . .
Br2 Br 1.11234(9) -0.07993(15) -0.41986(9) 0.1356(6) Uani 1 1 d . . .
Ni1 Ni 1.05263(6) -0.20988(9) -0.29999(7) 0.0698(3) Uani 1 1 d . . .
N2 N 0.9198(4) -0.1775(6) -0.2839(5) 0.0791(18) Uani 1 1 d . . .
N1 N 1.0561(3) -0.1253(5) -0.1732(3) 0.0471(11) Uani 1 1 d . . .
C1 C 0.9836(4) -0.0709(6) -0.1535(5) 0.0611(16) Uani 1 1 d . . .
H1A H 0.9774 -0.0314 -0.0953 0.073 Uiso 1 1 calc R . .
C2 C 0.9079(5) -0.0676(9) -0.2196(5) 0.075(2) Uani 1 1 d . . .
C3 C 0.8226(6) -0.0588(12) -0.1686(7) 0.122(4) Uani 1 1 d . . .
H3A H 0.8130 -0.1381 -0.1341 0.183 Uiso 1 1 calc R . .
H3B H 0.7757 -0.0467 -0.2126 0.183 Uiso 1 1 calc R . .
H3C H 0.8242 0.0140 -0.1262 0.183 Uiso 1 1 calc R . .
C4 C 0.9192(7) 0.0646(9) -0.2739(8) 0.107(3) Uani 1 1 d . . .
H4A H 0.9737 0.0635 -0.3076 0.160 Uiso 1 1 calc R . .
H4B H 0.9194 0.1360 -0.2303 0.160 Uiso 1 1 calc R . .
H4C H 0.8714 0.0753 -0.3169 0.160 Uiso 1 1 calc R . .
C5 C 0.8724(7) -0.1684(12) -0.3761(7) 0.112(4) Uani 1 1 d . . .
H5A H 0.8110 -0.1532 -0.3651 0.168 Uiso 1 1 calc R . .
H5B H 0.8797 -0.2488 -0.4099 0.168 Uiso 1 1 calc R . .
H5C H 0.8962 -0.0973 -0.4119 0.168 Uiso 1 1 calc R . .
C6 C 0.8827(6) -0.3026(11) -0.2372(10) 0.114(4) Uani 1 1 d . . .
H6A H 0.8205 -0.2929 -0.2280 0.171 Uiso 1 1 calc R . .
H6B H 0.9108 -0.3157 -0.1779 0.171 Uiso 1 1 calc R . .
H6C H 0.8936 -0.3768 -0.2766 0.171 Uiso 1 1 calc R . .
C21 C 1.1285(3) -0.1194(6) -0.1087(4) 0.0463(12) Uani 1 1 d . . .
C22 C 1.1858(4) -0.0098(6) -0.1130(5) 0.0615(16) Uani 1 1 d . . .
C23 C 1.2545(4) -0.0088(8) -0.0483(6) 0.076(2) Uani 1 1 d . . .
H23A H 1.2938 0.0609 -0.0488 0.091 Uiso 1 1 calc R . .
C24 C 1.2660(4) -0.1066(9) 0.0156(6) 0.077(2) Uani 1 1 d . . .
H24A H 1.3121 -0.1019 0.0581 0.092 Uiso 1 1 calc R . .
C25 C 1.2105(4) -0.2108(7) 0.0176(5) 0.0618(16) Uani 1 1 d . . .
H25A H 1.2194 -0.2772 0.0610 0.074 Uiso 1 1 calc R . .
C26 C 1.1398(4) -0.2194(5) -0.0453(4) 0.0472(13) Uani 1 1 d . . .
C27 C 1.1730(7) 0.0982(7) -0.1829(6) 0.091(3) Uani 1 1 d . . .
H27A H 1.1329 0.0647 -0.2309 0.109 Uiso 1 1 calc R . .
C28 C 1.0738(4) -0.3313(5) -0.0361(5) 0.0538(14) Uani 1 1 d . . .
H28A H 1.0425 -0.3390 -0.0957 0.065 Uiso 1 1 calc R . .
C29 C 1.2541(8) 0.1399(11) -0.2314(9) 0.134(5) Uani 1 1 d . . .
H29A H 1.2816 0.0652 -0.2597 0.202 Uiso 1 1 calc R . .
H29B H 1.2937 0.1787 -0.1872 0.202 Uiso 1 1 calc R . .
H29C H 1.2397 0.2028 -0.2788 0.202 Uiso 1 1 calc R . .
C30 C 1.1257(10) 0.2181(9) -0.1351(9) 0.139(5) Uani 1 1 d . . .
H30A H 1.1179 0.2868 -0.1802 0.209 Uiso 1 1 calc R . .
H30B H 1.1610 0.2496 -0.0843 0.209 Uiso 1 1 calc R . .
H30C H 1.0694 0.1910 -0.1119 0.209 Uiso 1 1 calc R . .
C31 C 1.0070(5) -0.3018(8) 0.0385(8) 0.092(3) Uani 1 1 d . . .
H31A H 0.9803 -0.2184 0.0262 0.138 Uiso 1 1 calc R . .
H31B H 1.0354 -0.2995 0.0983 0.138 Uiso 1 1 calc R . .
H31C H 0.9627 -0.3686 0.0386 0.138 Uiso 1 1 calc R . .
C32 C 1.1158(6) -0.4644(8) -0.0148(8) 0.090(3) Uani 1 1 d . . .
H32A H 1.0707 -0.5297 -0.0100 0.135 Uiso 1 1 calc R . .
H32B H 1.1474 -0.4593 0.0431 0.135 Uiso 1 1 calc R . .
H32C H 1.1555 -0.4873 -0.0643 0.135 Uiso 1 1 calc R . .

loop_
_atom_site_aniso_label
_atom_site_aniso_U_11
_atom_site_aniso_U_22
_atom_site_aniso_U_33
_atom_site_aniso_U_23
_atom_site_aniso_U_13
_atom_site_aniso_U_12
Br1 0.1345(8) 0.0970(6) 0.0969(8) -0.0363(6) -0.0222(6) 0.0414(5)
Br2 0.1453(10) 0.1856(14) 0.0760(7) 0.0317(7) 0.0264(7) 0.0140(8)
Ni1 0.0723(5) 0.0935(6) 0.0436(4) -0.0113(5) -0.0050(5) 0.0242(4)
N2 0.069(3) 0.105(4) 0.063(5) -0.011(4) -0.014(3) 0.024(3)
N1 0.057(3) 0.046(3) 0.039(2) 0.007(2) 0.007(2) 0.010(2)
C1 0.074(4) 0.067(4) 0.042(3) 0.002(3) 0.005(3) 0.016(3)
C2 0.065(4) 0.112(6) 0.049(4) 0.005(4) 0.002(3) 0.028(4)
C3 0.071(5) 0.214(13) 0.081(7) -0.009(7) 0.006(5) 0.049(7)
C4 0.125(7) 0.095(6) 0.099(8) 0.030(5) 0.002(6) 0.035(5)
C5 0.094(6) 0.170(10) 0.071(6) -0.005(6) -0.032(5) 0.041(6)
C6 0.080(5) 0.119(8) 0.143(11) 0.023(7) -0.029(6) -0.010(5)
C21 0.046(3) 0.052(3) 0.040(3) -0.007(3) 0.004(2) 0.001(2)
C22 0.069(4) 0.058(4) 0.057(4) -0.014(3) 0.021(3) -0.011(3)
C23 0.060(4) 0.087(5) 0.080(5) -0.024(4) 0.020(4) -0.032(4)
C24 0.050(4) 0.111(6) 0.070(5) -0.034(5) -0.003(3) 0.000(4)
C25 0.052(3) 0.084(5) 0.049(4) -0.006(3) -0.004(3) 0.005(3)
C26 0.048(3) 0.051(3) 0.043(3) 0.000(3) 0.001(2) 0.003(2)
C27 0.149(7) 0.054(4) 0.069(5) -0.003(3) 0.035(5) -0.024(5)
C28 0.072(4) 0.045(3) 0.044(3) 0.008(3) -0.015(3) -0.001(3)
C29 0.166(10) 0.117(8) 0.120(10) 0.016(7) 0.070(8) -0.046(8)
C30 0.249(16) 0.067(5) 0.101(8) 0.023(5) 0.039(9) 0.045(7)
C31 0.083(5) 0.081(5) 0.112(8) 0.007(5) 0.035(5) -0.013(4)
C32 0.093(5) 0.057(4) 0.118(8) 0.017(5) 0.003(5) -0.002(4)

loop_
_atom_type_symbol
_atom_type_description
_atom_type_scat_dispersion_real
_atom_type_scat_dispersion_imag
_atom_type_scat_source
C C 0.0033 0.0016 'International Tables Vol C Tables 4.2.6.8 and 6.1.1.4'
H H 0.0000 0.0000 'International Tables Vol C Tables 4.2.6.8 and 6.1.1.4'
N N 0.0061 0.0033 'International Tables Vol C Tables 4.2.6.8 and 6.1.1.4'
Ni Ni 0.3393 1.1124 'International Tables Vol C Tables 4.2.6.8 and 6.1.1.4'
Br Br -0.2901 2.4595 'International Tables Vol C Tables 4.2.6.8 and 6.1.1.4'

loop_
_geom_angle_atom_site_label_1
_geom_angle_atom_site_label_2
_geom_angle_atom_site_label_3
_geom_angle
_geom_angle_site_symmetry_1
_geom_angle_site_symmetry_3
_geom_angle_publ_flag
N1 Ni1 N2 81.7(2) . . ?
N1 Ni1 Br1 112.01(14) . . ?
N2 Ni1 Br1 113.8(2) . . ?
N1 Ni1 Br2 113.91(15) . . ?
N2 Ni1 Br2 111.7(2) . . ?
Br1 Ni1 Br2 118.20(6) . . ?
C2 N2 C5 116.3(7) . . ?
C2 N2 C6 108.4(8) . . ?
C5 N2 C6 104.7(8) . . ?
C2 N2 Ni1 108.3(5) . . ?
C5 N2 Ni1 112.5(6) . . ?
C6 N2 Ni1 105.9(5) . . ?
C1 N1 C21 120.4(5) . . ?
C1 N1 Ni1 111.5(4) . . ?
C21 N1 Ni1 128.1(3) . . ?
N1 C1 C2 122.8(6) . . ?
N1 C1 H1A 118.6 . . ?
C2 C1 H1A 118.6 . . ?
N2 C2 C1 106.6(5) . . ?
N2 C2 C3 117.5(8) . . ?
C1 C2 C3 111.3(7) . . ?
N2 C2 C4 109.7(7) . . ?
C1 C2 C4 104.5(7) . . ?
C3 C2 C4 106.6(7) . . ?
C2 C3 H3A 109.5 . . ?
C2 C3 H3B 109.5 . . ?
H3A C3 H3B 109.5 . . ?
C2 C3 H3C 109.5 . . ?
H3A C3 H3C 109.5 . . ?
H3B C3 H3C 109.5 . . ?
C2 C4 H4A 109.5 . . ?
C2 C4 H4B 109.5 . . ?
H4A C4 H4B 109.5 . . ?
C2 C4 H4C 109.5 . . ?
H4A C4 H4C 109.5 . . ?
H4B C4 H4C 109.5 . . ?
N2 C5 H5A 109.5 . . ?
N2 C5 H5B 109.5 . . ?
H5A C5 H5B 109.5 . . ?
N2 C5 H5C 109.5 . . ?
H5A C5 H5C 109.5 . . ?
H5B C5 H5C 109.5 . . ?
N2 C6 H6A 109.5 . . ?
N2 C6 H6B 109.5 . . ?
H6A C6 H6B 109.5 . . ?
N2 C6 H6C 109.5 . . ?
H6A C6 H6C 109.5 . . ?
H6B C6 H6C 109.5 . . ?
C26 C21 C22 122.5(6) . . ?
C26 C21 N1 119.2(5) . . ?
C22 C21 N1 118.3(6) . . ?
C23 C22 C21 115.9(7) . . ?
C23 C22 C27 122.2(7) . . ?
C21 C22 C27 121.9(7) . . ?
C24 C23 C22 122.3(6) . . ?
C24 C23 H23A 118.9 . . ?
C22 C23 H23A 118.9 . . ?
C25 C24 C23 120.4(7) . . ?
C25 C24 H24A 119.8 . . ?
C23 C24 H24A 119.8 . . ?
C24 C25 C26 120.8(7) . . ?
C24 C25 H25A 119.6 . . ?
C26 C25 H25A 119.6 . . ?
C21 C26 C25 118.1(5) . . ?
C21 C26 C28 122.0(5) . . ?
C25 C26 C28 119.7(5) . . ?
C29 C27 C22 114.6(9) . . ?
C29 C27 C30 111.1(8) . . ?
C22 C27 C30 110.0(7) . . ?
C29 C27 H27A 106.9 . . ?
C22 C27 H27A 106.9 . . ?
C30 C27 H27A 106.9 . . ?
C31 C28 C26 110.8(6) . . ?
C31 C28 C32 108.6(6) . . ?
C26 C28 C32 114.0(5) . . ?
C31 C28 H28A 107.8 . . ?
C26 C28 H28A 107.8 . . ?
C32 C28 H28A 107.8 . . ?
C27 C29 H29A 109.5 . . ?
C27 C29 H29B 109.5 . . ?
H29A C29 H29B 109.5 . . ?
C27 C29 H29C 109.5 . . ?
H29A C29 H29C 109.5 . . ?
H29B C29 H29C 109.5 . . ?
C27 C30 H30A 109.5 . . ?
C27 C30 H30B 109.5 . . ?
H30A C30 H30B 109.5 . . ?
C27 C30 H30C 109.5 . . ?
H30A C30 H30C 109.5 . . ?
H30B C30 H30C 109.5 . . ?
C28 C31 H31A 109.5 . . ?
C28 C31 H31B 109.5 . . ?
H31A C31 H31B 109.5 . . ?
C28 C31 H31C 109.5 . . ?
H31A C31 H31C 109.5 . . ?
H31B C31 H31C 109.5 . . ?
C28 C32 H32A 109.5 . . ?
C28 C32 H32B 109.5 . . ?
H32A C32 H32B 109.5 . . ?
C28 C32 H32C 109.5 . . ?
H32A C32 H32C 109.5 . . ?
H32B C32 H32C 109.5 . . ?

loop_
_geom_bond_atom_site_label_1
_geom_bond_atom_site_label_2
_geom_bond_distance
_geom_bond_site_symmetry_2
_geom_bond_publ_flag
Br1 Ni1 2.3290(13) . ?
Br2 Ni1 2.3521(17) . ?
Ni1 N1 2.011(5) . ?
Ni1 N2 2.061(6) . ?
N2 C2 1.463(11) . ?
N2 C5 1.507(11) . ?
N2 C6 1.550(13) . ?
N1 C1 1.267(8) . ?
N1 C21 1.439(8) . ?
C1 C2 1.492(10) . ?
C1 H1A 0.9300 . ?
C2 C3 1.493(11) . ?
C2 C4 1.567(12) . ?
C3 H3A 0.9600 . ?
C3 H3B 0.9600 . ?
C3 H3C 0.9600 . ?
C4 H4A 0.9600 . ?
C4 H4B 0.9600 . ?
C4 H4C 0.9600 . ?
C5 H5A 0.9600 . ?
C5 H5B 0.9600 . ?
C5 H5C 0.9600 . ?
C6 H6A 0.9600 . ?
C6 H6B 0.9600 . ?
C6 H6C 0.9600 . ?
C21 C26 1.376(8) . ?
C21 C22 1.420(8) . ?
C22 C23 1.398(11) . ?
C22 C27 1.502(11) . ?
C23 C24 1.366(13) . ?
C23 H23A 0.9300 . ?
C24 C25 1.360(10) . ?
C24 H24A 0.9300 . ?
C25 C26 1.406(9) . ?
C25 H25A 0.9300 . ?
C26 C28 1.528(8) . ?
C27 C29 1.479(12) . ?
C27 C30 1.577(13) . ?
C27 H27A 0.9800 . ?
C28 C31 1.505(11) . ?
C28 C32 1.533(10) . ?
C28 H28A 0.9800 . ?
C29 H29A 0.9600 . ?
C29 H29B 0.9600 . ?
C29 H29C 0.9600 . ?
C30 H30A 0.9600 . ?
C30 H30B 0.9600 . ?
C30 H30C 0.9600 . ?
C31 H31A 0.9600 . ?
C31 H31B 0.9600 . ?
C31 H31C 0.9600 . ?
C32 H32A 0.9600 . ?
C32 H32B 0.9600 . ?
C32 H32C 0.9600 . ?
